data_4346543
loop_
_publ_author_name
'Fuertes, Sara'
'Chueca, Andr\'es J'
'Sicilia, Violeta'

_publ_section_title
;
 Exploring the Transphobia Effect on Heteroleptic NHC Cycloplatinated
 Complexes.
;
_journal_issue 20
_journal_name_full 'Inorganic chemistry'
_journal_page_first 9885
_journal_page_last 9895
_journal_paper_doi 10.1021/acs.inorgchem.5b01655
_journal_volume 54
_journal_year 2015
_chemical_formula_moiety '(C38 H32 F6 N4 P2 Pt), 0.5 (O C4 H10)'
_chemical_formula_sum 'C40 H37 F6 N4 O0.5 P2 Pt'
_chemical_formula_weight 952.77
_space_group_IT_number 14
_space_group_name_Hall '-P 2yn'
_space_group_name_H-M_alt 'P 1 21/n 1'
_symmetry_cell_setting monoclinic
_symmetry_space_group_name_H-M 'P 1 21/n 1'
_atom_sites_solution_hydrogens geom
_atom_sites_solution_primary direct
_atom_sites_solution_secondary difmap
_audit_creation_method SHELXL-97
_cell_angle_alpha 90.00
_cell_angle_beta 91.6170(10)
_cell_angle_gamma 90.00
_cell_formula_units_Z 4
_cell_length_a 14.88740(10)
_cell_length_b 14.56640(10)
_cell_length_c 18.5904(2)
_cell_measurement_reflns_used 25315
_cell_measurement_temperature 100(2)
_cell_measurement_theta_max 28.9880
_cell_measurement_theta_min 4.3840
_cell_volume 4029.83(6)
_computing_cell_refinement
;
'Sat May 30 17:37:35 2015'
;
_computing_data_collection
;
'Sat May 30 17:37:35 2015'
;
_computing_data_reduction
;
'Sat May 30 17:37:35 2015'
;
_computing_structure_refinement 'SHELXL-97 (Sheldrick, 1997)'
_diffrn_ambient_temperature 100(2)
_diffrn_detector_area_resol_mean 16.0655
_diffrn_measured_fraction_theta_full 0.993
_diffrn_measured_fraction_theta_max 0.901
_diffrn_measurement_device_type 'Xcalibur, Sapphire3'
_diffrn_measurement_method '\w scans'
_diffrn_radiation_monochromator graphite
_diffrn_radiation_source 'fine-focus sealed tube'
_diffrn_radiation_type MoK\a
_diffrn_radiation_wavelength 0.71073
_diffrn_reflns_av_R_equivalents 0.0286
_diffrn_reflns_av_sigmaI/netI 0.0269
_diffrn_reflns_limit_h_max 20
_diffrn_reflns_limit_h_min -18
_diffrn_reflns_limit_k_max 19
_diffrn_reflns_limit_k_min -18
_diffrn_reflns_limit_l_max 24
_diffrn_reflns_limit_l_min -25
_diffrn_reflns_number 44960
_diffrn_reflns_theta_full 25.00
_diffrn_reflns_theta_max 29.24
_diffrn_reflns_theta_min 4.39
_exptl_absorpt_coefficient_mu 3.624
_exptl_absorpt_correction_T_max 1.00000
_exptl_absorpt_correction_T_min 0.78970
_exptl_absorpt_correction_type multi-scan
_exptl_absorpt_process_details
;
CrysAlisPro, Agilent Technologies,
Version 1.171.37.35 (release 13-08-2014 CrysAlis171 .NET)
(compiled Aug 13 2014,18:06:01)
Empirical absorption correction using spherical harmonics,
 implemented in SCALE3 ABSPACK scaling algorithm.
;
_exptl_crystal_colour colourless
_exptl_crystal_density_diffrn 1.570
_exptl_crystal_density_method 'not measured'
_exptl_crystal_description block
_exptl_crystal_F_000 1884
_exptl_crystal_size_max 0.23
_exptl_crystal_size_mid 0.22
_exptl_crystal_size_min 0.22
_refine_diff_density_max 5.463
_refine_diff_density_min -1.448
_refine_diff_density_rms 0.172
_refine_ls_extinction_method none
_refine_ls_goodness_of_fit_ref 1.025
_refine_ls_hydrogen_treatment constr
_refine_ls_matrix_type full
_refine_ls_number_parameters 484
_refine_ls_number_reflns 9875
_refine_ls_number_restraints 37
_refine_ls_restrained_S_all 1.027
_refine_ls_R_factor_all 0.0443
_refine_ls_R_factor_gt 0.0371
_refine_ls_shift/su_max 0.003
_refine_ls_shift/su_mean 0.000
_refine_ls_structure_factor_coef Fsqd
_refine_ls_weighting_details 'calc w=1/[\s^2^(Fo^2^)+(0.0521P)^2^+23.2683P] where P=(Fo^2^+2Fc^2^)/3'
_refine_ls_weighting_scheme calc
_refine_ls_wR_factor_gt 0.0979
_refine_ls_wR_factor_ref 0.1024
_reflns_number_gt 8654
_reflns_number_total 9875
_reflns_threshold_expression >2sigma(I)
_cod_data_source_file ic5b01655_si_002.cif
_cod_data_source_block compound10
_cod_original_formula_sum 'C40 H37 F6 N4 O0.50 P2 Pt'
_cod_database_code 4346543

loop_
_symmetry_equiv_pos_as_xyz
'x, y, z'
'-x+1/2, y+1/2, -z+1/2'
'-x, -y, -z'
'x-1/2, -y-1/2, z-1/2'

loop_
_atom_site_label
_atom_site_type_symbol
_atom_site_fract_x
_atom_site_fract_y
_atom_site_fract_z
_atom_site_U_iso_or_equiv
_atom_site_adp_type
_atom_site_occupancy
_atom_site_symmetry_multiplicity
_atom_site_calc_flag
_atom_site_refinement_flags
Pt01 Pt 0.191093(10) 0.122835(10) 0.632214(8) 0.01193(6) Uani 1 1 d .
P1 P 0.33361(7) 0.09320(7) 0.59093(6) 0.0132(2) Uani 1 1 d .
P2 P 0.22951(8) 0.15755(8) 0.24895(6) 0.0173(2) Uani 1 1 d .
F6 F 0.2178(2) 0.2665(2) 0.24818(17) 0.0309(7) Uani 1 1 d .
F4 F 0.31712(19) 0.1679(2) 0.30062(15) 0.0282(6) Uani 1 1 d .
F3 F 0.29164(19) 0.1644(2) 0.17963(15) 0.0268(6) Uani 1 1 d .
F2 F 0.24154(19) 0.04811(19) 0.24876(15) 0.0249(6) Uani 1 1 d .
F1 F 0.1678(2) 0.1492(2) 0.31774(15) 0.0267(6) Uani 1 1 d .
F5 F 0.14227(19) 0.1464(2) 0.19679(15) 0.0279(6) Uani 1 1 d .
N2 N 0.0064(2) 0.1946(3) 0.6909(2) 0.0194(8) Uani 1 1 d .
C50 C 0.2001(3) 0.2497(3) 0.5957(2) 0.0161(8) Uani 1 1 d .
N3 N 0.3191(3) -0.3035(3) 0.6821(2) 0.0288(9) Uani 1 1 d .
C8 C 0.1989(3) -0.1746(3) 0.6827(2) 0.0177(8) Uani 1 1 d .
N4 N 0.2116(2) 0.3193(2) 0.5689(2) 0.0176(7) Uani 1 1 d .
C20 C 0.3905(3) 0.1887(3) 0.5470(2) 0.0166(8) Uani 1 1 d .
C4 C 0.0181(3) 0.2941(3) 0.6841(3) 0.0275(11) Uani 1 1 d .
H4A H 0.0706 0.3130 0.7115 0.041 Uiso 1 1 calc R
H4B H -0.0337 0.3250 0.7019 0.041 Uiso 1 1 calc R
H4C H 0.0252 0.3097 0.6344 0.041 Uiso 1 1 calc R
C33 C 0.5299(4) 0.0284(3) 0.7793(3) 0.0294(11) Uani 1 1 d .
H33 H 0.5697 0.0168 0.8177 0.035 Uiso 1 1 calc R
C57 C 0.2891(4) 0.4621(3) 0.6522(2) 0.0234(10) Uani 1 1 d .
H57A H 0.3118 0.5191 0.6713 0.035 Uiso 1 1 calc R
H57B H 0.3315 0.4140 0.6628 0.035 Uiso 1 1 calc R
H57C H 0.2329 0.4480 0.6736 0.035 Uiso 1 1 calc R
C7 C 0.2280(3) -0.0863(3) 0.6632(2) 0.0155(8) Uani 1 1 d .
H7 H 0.2872 -0.0782 0.6498 0.019 Uiso 1 1 calc R
C35 C 0.3813(3) 0.0635(3) 0.7345(2) 0.0186(9) Uani 1 1 d .
H35 H 0.3212 0.0755 0.7431 0.022 Uiso 1 1 calc R
C52 C 0.2226(3) 0.4009(3) 0.4575(2) 0.0213(9) Uani 1 1 d .
C41 C 0.3809(3) -0.0798(3) 0.5329(3) 0.0207(9) Uani 1 1 d .
H41 H 0.4239 -0.0851 0.5699 0.025 Uiso 1 1 calc R
C45 C 0.2663(3) 0.0068(3) 0.4691(2) 0.0225(9) Uani 1 1 d .
H45 H 0.2309 0.0592 0.4644 0.027 Uiso 1 1 calc R
N1 N 0.0293(2) 0.0496(3) 0.6927(2) 0.0167(7) Uani 1 1 d .
C40 C 0.3296(3) 0.0002(3) 0.5255(2) 0.0159(8) Uani 1 1 d .
C34 C 0.4407(3) 0.0455(3) 0.7922(3) 0.0250(10) Uani 1 1 d .
H34 H 0.4203 0.0451 0.8390 0.030 Uiso 1 1 calc R
C43 C 0.3053(4) -0.1441(4) 0.4280(3) 0.0316(12) Uani 1 1 d .
H43 H 0.2971 -0.1921 0.3956 0.038 Uiso 1 1 calc R
C58 C 0.1795(4) 0.3222(4) 0.4177(3) 0.0294(11) Uani 1 1 d .
H58A H 0.2183 0.2697 0.4206 0.044 Uiso 1 1 calc R
H58B H 0.1693 0.3389 0.3682 0.044 Uiso 1 1 calc R
H58C H 0.1231 0.3077 0.4389 0.044 Uiso 1 1 calc R
C30 C 0.4113(3) 0.0637(3) 0.6641(2) 0.0158(8) Uani 1 1 d .
C42 C 0.3669(4) -0.1517(4) 0.4841(3) 0.0277(11) Uani 1 1 d .
H42 H 0.3999 -0.2056 0.4897 0.033 Uiso 1 1 calc R
C25 C 0.4290(3) 0.2569(3) 0.5907(2) 0.0196(9) Uani 1 1 d .
H25 H 0.4295 0.2504 0.6404 0.024 Uiso 1 1 calc R
C6 C 0.1708(3) -0.0115(3) 0.6633(2) 0.0122(7) Uani 1 1 d .
C24 C 0.4666(3) 0.3344(3) 0.5600(3) 0.0247(10) Uani 1 1 d .
H24 H 0.4921 0.3798 0.5892 0.030 Uiso 1 1 calc R
C22 C 0.4288(4) 0.2764(4) 0.4424(3) 0.0301(11) Uani 1 1 d .
H22 H 0.4287 0.2829 0.3927 0.036 Uiso 1 1 calc R
C10 C 0.0516(3) -0.1163(3) 0.7048(2) 0.0198(9) Uani 1 1 d .
H10 H -0.0075 -0.1246 0.7182 0.024 Uiso 1 1 calc R
C51 C 0.2359(3) 0.3992(3) 0.5319(2) 0.0183(8) Uani 1 1 d .
C21 C 0.3913(3) 0.1981(4) 0.4728(2) 0.0228(9) Uani 1 1 d .
H21 H 0.3669 0.1523 0.4433 0.027 Uiso 1 1 calc R
C2 C -0.0541(3) 0.0627(3) 0.7228(3) 0.0217(9) Uani 1 1 d .
H2 H -0.0921 0.0178 0.7404 0.026 Uiso 1 1 calc R
C56 C 0.2754(3) 0.4705(3) 0.5720(2) 0.0189(9) Uani 1 1 d .
C9 C 0.1106(3) -0.1902(3) 0.7023(2) 0.0205(9) Uani 1 1 d .
H9 H 0.0914 -0.2491 0.7136 0.025 Uiso 1 1 calc R
C53 C 0.2521(4) 0.4791(4) 0.4220(3) 0.0272(10) Uani 1 1 d .
H53 H 0.2450 0.4832 0.3722 0.033 Uiso 1 1 calc R
C31 C 0.5022(3) 0.0465(3) 0.6519(3) 0.0244(10) Uani 1 1 d .
H31 H 0.5233 0.0473 0.6052 0.029 Uiso 1 1 calc R
C55 C 0.3035(4) 0.5473(3) 0.5342(3) 0.0253(10) Uani 1 1 d .
H55 H 0.3301 0.5963 0.5588 0.030 Uiso 1 1 calc R
C44 C 0.2557(4) -0.0643(4) 0.4203(3) 0.0298(11) Uani 1 1 d .
H44 H 0.2147 -0.0584 0.3819 0.036 Uiso 1 1 calc R
C11 C 0.2643(3) -0.2479(3) 0.6822(2) 0.0210(9) Uani 1 1 d .
C5 C 0.0834(3) -0.0296(3) 0.6868(2) 0.0156(8) Uani 1 1 d .
C23 C 0.4660(3) 0.3441(4) 0.4855(3) 0.0276(11) Uani 1 1 d .
H23 H 0.4907 0.3962 0.4648 0.033 Uiso 1 1 calc R
C3 C -0.0682(3) 0.1541(4) 0.7213(3) 0.0238(10) Uani 1 1 d .
H3 H -0.1186 0.1845 0.7376 0.029 Uiso 1 1 calc R
C1 C 0.0664(3) 0.1303(3) 0.6739(2) 0.0146(8) Uani 1 1 d .
C32 C 0.5609(3) 0.0282(4) 0.7098(3) 0.0301(11) Uani 1 1 d .
H32 H 0.6211 0.0158 0.7017 0.036 Uiso 1 1 calc R
C54 C 0.2922(4) 0.5510(4) 0.4603(3) 0.0306(11) Uani 1 1 d .
H54 H 0.3118 0.6025 0.4356 0.037 Uiso 1 1 calc R
C93 C 0.9437(7) 0.4007(4) 0.5029(6) 0.0362(10) Uani 0.50 1 d PDU
H93A H 0.8953 0.4441 0.5046 0.054 Uiso 0.50 1 calc PR
H93B H 0.9765 0.4102 0.4598 0.054 Uiso 0.50 1 calc PR
H93C H 0.9832 0.4092 0.5441 0.054 Uiso 0.50 1 calc PR
C90 C 0.9489(5) 0.1381(4) 0.4990(6) 0.0362(10) Uani 0.50 1 d PDU
H90A H 0.9006 0.1285 0.4638 0.043 Uiso 0.50 1 calc PR
H90B H 0.9265 0.1208 0.5456 0.043 Uiso 0.50 1 calc PR
O1 O 0.9697(4) 0.2317(4) 0.5007(4) 0.0362(10) Uani 0.50 1 d PDU
C92 C 0.9055(5) 0.3025(4) 0.5033(6) 0.0362(10) Uani 0.50 1 d PDU
H92A H 0.8711 0.2947 0.5465 0.043 Uiso 0.50 1 calc PR
H92B H 0.8641 0.2959 0.4624 0.043 Uiso 0.50 1 calc PR
C91 C 1.0267(6) 0.0731(5) 0.4811(6) 0.0362(10) Uani 0.50 1 d PDU
H91A H 1.0057 0.0108 0.4813 0.054 Uiso 0.50 1 calc PR
H91B H 1.0745 0.0801 0.5165 0.054 Uiso 0.50 1 calc PR
H91C H 1.0485 0.0878 0.4344 0.054 Uiso 0.50 1 calc PR

loop_
_atom_site_aniso_label
_atom_site_aniso_U_11
_atom_site_aniso_U_22
_atom_site_aniso_U_33
_atom_site_aniso_U_23
_atom_site_aniso_U_13
_atom_site_aniso_U_12
Pt01 0.01166(9) 0.00987(9) 0.01431(9) 0.00053(5) 0.00132(5) 0.00090(5)
P1 0.0125(5) 0.0127(5) 0.0146(5) 0.0003(4) 0.0020(4) 0.0005(4)
P2 0.0157(5) 0.0206(6) 0.0157(5) -0.0023(4) 0.0023(4) -0.0039(4)
F6 0.0394(18) 0.0208(14) 0.0330(16) -0.0016(12) 0.0079(13) -0.0001(13)
F4 0.0240(14) 0.0345(16) 0.0257(14) -0.0042(12) -0.0062(11) -0.0088(12)
F3 0.0236(14) 0.0357(16) 0.0218(13) -0.0046(12) 0.0105(11) -0.0076(12)
F2 0.0258(14) 0.0224(14) 0.0265(14) -0.0027(11) 0.0005(11) -0.0023(11)
F1 0.0279(15) 0.0345(16) 0.0181(13) -0.0042(12) 0.0085(11) -0.0091(13)
F5 0.0184(13) 0.0397(17) 0.0254(14) -0.0029(13) -0.0039(11) -0.0006(12)
N2 0.0151(18) 0.0148(18) 0.028(2) -0.0019(15) 0.0017(15) 0.0021(14)
C50 0.019(2) 0.013(2) 0.0162(19) -0.0003(15) -0.0006(16) 0.0029(16)
N3 0.037(2) 0.017(2) 0.032(2) 0.0015(17) -0.0008(19) 0.0058(18)
C8 0.024(2) 0.0115(19) 0.0173(19) 0.0005(15) 0.0003(16) 0.0001(17)
N4 0.0186(18) 0.0140(18) 0.0203(17) -0.0002(14) 0.0039(14) 0.0036(14)
C20 0.0103(18) 0.017(2) 0.023(2) 0.0049(16) 0.0021(16) 0.0010(15)
C4 0.023(2) 0.016(2) 0.044(3) -0.002(2) 0.004(2) 0.0030(18)
C33 0.028(3) 0.025(2) 0.035(3) 0.008(2) -0.016(2) -0.005(2)
C57 0.035(3) 0.018(2) 0.017(2) -0.0005(17) 0.0003(19) 0.0033(19)
C7 0.016(2) 0.015(2) 0.0150(18) -0.0009(15) 0.0020(15) -0.0013(16)
C35 0.021(2) 0.017(2) 0.018(2) -0.0019(16) -0.0012(17) 0.0007(17)
C52 0.025(2) 0.020(2) 0.019(2) -0.0008(17) 0.0004(17) 0.0060(18)
C41 0.021(2) 0.019(2) 0.023(2) -0.0003(17) 0.0069(17) 0.0001(17)
C45 0.021(2) 0.025(2) 0.021(2) -0.0039(18) 0.0009(17) -0.0030(18)
N1 0.0123(17) 0.0186(18) 0.0194(17) 0.0005(14) 0.0018(13) 0.0007(14)
C40 0.015(2) 0.015(2) 0.0175(19) -0.0016(16) 0.0045(16) -0.0021(16)
C34 0.029(2) 0.026(2) 0.020(2) 0.0000(18) -0.0065(19) -0.004(2)
C43 0.034(3) 0.030(3) 0.032(3) -0.014(2) 0.012(2) -0.011(2)
C58 0.037(3) 0.025(3) 0.025(2) -0.006(2) -0.006(2) 0.004(2)
C30 0.0134(19) 0.0122(19) 0.022(2) 0.0025(16) -0.0025(16) 0.0004(15)
C42 0.030(3) 0.020(2) 0.033(3) -0.007(2) 0.015(2) -0.002(2)
C25 0.021(2) 0.016(2) 0.023(2) -0.0020(17) 0.0044(17) -0.0016(17)
C6 0.0162(19) 0.0094(17) 0.0111(17) 0.0010(14) -0.0010(14) -0.0024(15)
C24 0.023(2) 0.015(2) 0.036(3) -0.0010(19) 0.007(2) -0.0010(18)
C22 0.031(3) 0.035(3) 0.024(2) 0.009(2) 0.005(2) -0.003(2)
C10 0.019(2) 0.020(2) 0.020(2) 0.0020(17) 0.0001(17) -0.0048(17)
C51 0.022(2) 0.0118(19) 0.021(2) 0.0042(16) 0.0030(17) 0.0031(16)
C21 0.022(2) 0.028(2) 0.019(2) 0.0019(18) 0.0039(17) -0.0013(19)
C2 0.013(2) 0.025(2) 0.027(2) 0.0000(19) 0.0046(17) -0.0011(17)
C56 0.024(2) 0.015(2) 0.017(2) 0.0008(16) 0.0014(17) 0.0024(17)
C9 0.026(2) 0.014(2) 0.021(2) 0.0020(16) 0.0012(18) -0.0049(17)
C53 0.038(3) 0.028(3) 0.016(2) 0.0037(18) 0.0030(19) 0.002(2)
C31 0.016(2) 0.028(2) 0.029(2) 0.007(2) 0.0017(18) 0.0001(18)
C55 0.034(3) 0.016(2) 0.026(2) 0.0019(18) 0.001(2) -0.0042(19)
C44 0.026(3) 0.037(3) 0.026(2) -0.009(2) 0.002(2) -0.007(2)
C11 0.029(2) 0.014(2) 0.020(2) 0.0020(16) 0.0008(18) -0.0032(18)
C5 0.0148(19) 0.016(2) 0.0158(19) -0.0009(15) -0.0003(15) -0.0007(16)
C23 0.023(2) 0.023(2) 0.038(3) 0.013(2) 0.008(2) -0.0031(19)
C3 0.014(2) 0.027(2) 0.030(2) -0.003(2) 0.0058(18) 0.0013(18)
C1 0.0104(18) 0.017(2) 0.0168(19) -0.0003(15) 0.0003(15) 0.0018(15)
C32 0.011(2) 0.034(3) 0.044(3) 0.008(2) -0.006(2) -0.0019(19)
C54 0.043(3) 0.022(2) 0.028(3) 0.012(2) 0.006(2) -0.002(2)
C93 0.0361(11) 0.0376(11) 0.0350(11) 0.0002(4) 0.0006(4) 0.0008(4)
C90 0.0361(11) 0.0376(11) 0.0350(11) 0.0002(4) 0.0006(4) 0.0008(4)
O1 0.0361(11) 0.0376(11) 0.0350(11) 0.0002(4) 0.0006(4) 0.0008(4)
C92 0.0361(11) 0.0376(11) 0.0350(11) 0.0002(4) 0.0006(4) 0.0008(4)
C91 0.0361(11) 0.0376(11) 0.0350(11) 0.0002(4) 0.0006(4) 0.0008(4)

loop_
_atom_type_symbol
_atom_type_description
_atom_type_scat_dispersion_real
_atom_type_scat_dispersion_imag
_atom_type_scat_source
C C 0.0033 0.0016 'International Tables Vol C Tables 4.2.6.8 and 6.1.1.4'
H H 0.0000 0.0000 'International Tables Vol C Tables 4.2.6.8 and 6.1.1.4'
N N 0.0061 0.0033 'International Tables Vol C Tables 4.2.6.8 and 6.1.1.4'
F F 0.0171 0.0103 'International Tables Vol C Tables 4.2.6.8 and 6.1.1.4'
P P 0.1023 0.0942 'International Tables Vol C Tables 4.2.6.8 and 6.1.1.4'
Pt Pt -1.7033 8.3905 'International Tables Vol C Tables 4.2.6.8 and 6.1.1.4'
O O 0.0106 0.0060 'International Tables Vol C Tables 4.2.6.8 and 6.1.1.4'

loop_
_geom_angle_atom_site_label_1
_geom_angle_atom_site_label_2
_geom_angle_atom_site_label_3
_geom_angle
C50 Pt01 C1 98.74(17)
C50 Pt01 C6 174.25(16)
C1 Pt01 C6 78.58(17)
C50 Pt01 P1 89.39(13)
C1 Pt01 P1 171.87(12)
C6 Pt01 P1 93.35(12)
C30 P1 C40 109.5(2)
C30 P1 C20 102.8(2)
C40 P1 C20 105.8(2)
C30 P1 Pt01 111.49(15)
C40 P1 Pt01 110.33(14)
C20 P1 Pt01 116.44(14)
F6 P2 F1 90.98(17)
F6 P2 F2 179.34(17)
F1 P2 F2 89.61(16)
F6 P2 F4 89.92(17)
F1 P2 F4 90.23(16)
F2 P2 F4 90.35(16)
F6 P2 F5 90.49(17)
F1 P2 F5 90.12(16)
F2 P2 F5 89.24(16)
F4 P2 F5 179.45(19)
F6 P2 F3 89.79(17)
F1 P2 F3 179.22(18)
F2 P2 F3 89.61(16)
F4 P2 F3 89.86(16)
F5 P2 F3 89.77(16)
C1 N2 C3 110.1(4)
C1 N2 C4 126.1(4)
C3 N2 C4 123.6(4)
N4 C50 Pt01 172.2(4)
C9 C8 C7 121.1(4)
C9 C8 C11 121.5(4)
C7 C8 C11 117.4(4)
C50 N4 C51 172.4(4)
C21 C20 C25 119.6(4)
C21 C20 P1 122.4(4)
C25 C20 P1 117.9(3)
N2 C4 H4A 109.5
N2 C4 H4B 109.5
H4A C4 H4B 109.5
N2 C4 H4C 109.5
H4A C4 H4C 109.5
H4B C4 H4C 109.5
C34 C33 C32 120.7(4)
C34 C33 H33 119.6
C32 C33 H33 119.6
C56 C57 H57A 109.5
C56 C57 H57B 109.5
H57A C57 H57B 109.5
C56 C57 H57C 109.5
H57A C57 H57C 109.5
H57B C57 H57C 109.5
C6 C7 C8 121.6(4)
C6 C7 H7 119.2
C8 C7 H7 119.2
C30 C35 C34 120.6(4)
C30 C35 H35 119.7
C34 C35 H35 119.7
C51 C52 C53 116.6(4)
C51 C52 C58 121.6(4)
C53 C52 C58 121.8(4)
C42 C41 C40 119.3(5)
C42 C41 H41 120.3
C40 C41 H41 120.3
C44 C45 C40 120.3(5)
C44 C45 H45 119.9
C40 C45 H45 119.9
C1 N1 C2 111.2(4)
C1 N1 C5 117.0(4)
C2 N1 C5 131.3(4)
C45 C40 C41 119.2(4)
C45 C40 P1 117.4(3)
C41 C40 P1 123.1(3)
C33 C34 C35 119.5(5)
C33 C34 H34 120.2
C35 C34 H34 120.2
C42 C43 C44 119.4(5)
C42 C43 H43 120.3
C44 C43 H43 120.3
C52 C58 H58A 109.5
C52 C58 H58B 109.5
H58A C58 H58B 109.5
C52 C58 H58C 109.5
H58A C58 H58C 109.5
H58B C58 H58C 109.5
C35 C30 C31 119.2(4)
C35 C30 P1 119.4(3)
C31 C30 P1 121.3(4)
C43 C42 C41 121.1(5)
C43 C42 H42 119.5
C41 C42 H42 119.5
C24 C25 C20 120.2(4)
C24 C25 H25 119.9
C20 C25 H25 119.9
C7 C6 C5 115.3(4)
C7 C6 Pt01 130.6(3)
C5 C6 Pt01 114.0(3)
C25 C24 C23 120.0(5)
C25 C24 H24 120.0
C23 C24 H24 120.0
C23 C22 C21 120.7(5)
C23 C22 H22 119.7
C21 C22 H22 119.7
C9 C10 C5 118.3(4)
C9 C10 H10 120.8
C5 C10 H10 120.8
C52 C51 C56 124.2(4)
C52 C51 N4 118.1(4)
C56 C51 N4 117.6(4)
C20 C21 C22 119.8(5)
C20 C21 H21 120.1
C22 C21 H21 120.1
C3 C2 N1 105.5(4)
C3 C2 H2 127.2
N1 C2 H2 127.2
C55 C56 C51 117.0(4)
C55 C56 C57 122.1(4)
C51 C56 C57 120.8(4)
C10 C9 C8 118.9(4)
C10 C9 H9 120.5
C8 C9 H9 120.5
C54 C53 C52 120.6(4)
C54 C53 H53 119.7
C52 C53 H53 119.7
C32 C31 C30 119.8(5)
C32 C31 H31 120.1
C30 C31 H31 120.1
C54 C55 C56 120.3(5)
C54 C55 H55 119.8
C56 C55 H55 119.8
C43 C44 C45 120.7(5)
C43 C44 H44 119.7
C45 C44 H44 119.7
N3 C11 C8 177.1(5)
C10 C5 C6 124.5(4)
C10 C5 N1 121.6(4)
C6 C5 N1 113.9(4)
C22 C23 C24 119.8(4)
C22 C23 H23 120.1
C24 C23 H23 120.1
C2 C3 N2 107.6(4)
C2 C3 H3 126.2
N2 C3 H3 126.2
N2 C1 N1 105.6(4)
N2 C1 Pt01 138.5(3)
N1 C1 Pt01 115.9(3)
C33 C32 C31 120.2(5)
C33 C32 H32 119.9
C31 C32 H32 119.9
C55 C54 C53 121.2(5)
C55 C54 H54 119.4
C53 C54 H54 119.4
C92 C93 H93A 109.5
C92 C93 H93B 109.5
H93A C93 H93B 109.5
C92 C93 H93C 109.5
H93A C93 H93C 109.5
H93B C93 H93C 109.5
O1 C90 C91 116.0(3)
O1 C90 H90A 108.3
C91 C90 H90A 108.3
O1 C90 H90B 108.3
C91 C90 H90B 108.3
H90A C90 H90B 107.4
C90 O1 C92 124.4(4)
O1 C92 C93 115.4(3)
O1 C92 H92A 108.4
C93 C92 H92A 108.4
O1 C92 H92B 108.4
C93 C92 H92B 108.4
H92A C92 H92B 107.5
C90 C91 H91A 109.5
C90 C91 H91B 109.5
H91A C91 H91B 109.5
C90 C91 H91C 109.5
H91A C91 H91C 109.5
H91B C91 H91C 109.5

loop_
_geom_bond_atom_site_label_1
_geom_bond_atom_site_label_2
_geom_bond_distance
Pt01 C50 1.974(4)
Pt01 C1 2.035(4)
Pt01 C6 2.065(4)
Pt01 P1 2.3171(11)
P1 C30 1.812(4)
P1 C40 1.821(4)
P1 C20 1.833(4)
P2 F6 1.597(3)
P2 F1 1.600(3)
P2 F2 1.604(3)
P2 F4 1.605(3)
P2 F5 1.607(3)
P2 F3 1.610(3)
N2 C1 1.338(5)
N2 C3 1.392(6)
N2 C4 1.466(6)
C50 N4 1.145(6)
N3 C11 1.149(6)
C8 C9 1.393(7)
C8 C7 1.407(6)
C8 C11 1.446(6)
N4 C51 1.405(6)
C20 C21 1.387(6)
C20 C25 1.396(6)
C4 H4A 0.9600
C4 H4B 0.9600
C4 H4C 0.9600
C33 C34 1.379(8)
C33 C32 1.384(8)
C33 H33 0.9300
C57 C56 1.503(6)
C57 H57A 0.9600
C57 H57B 0.9600
C57 H57C 0.9600
C7 C6 1.383(6)
C7 H7 0.9300
C35 C30 1.395(6)
C35 C34 1.396(6)
C35 H35 0.9300
C52 C51 1.392(6)
C52 C53 1.393(7)
C52 C58 1.499(7)
C41 C42 1.397(7)
C41 C40 1.398(6)
C41 H41 0.9300
C45 C44 1.383(7)
C45 C40 1.393(6)
C45 H45 0.9300
N1 C1 1.348(6)
N1 C2 1.389(6)
N1 C5 1.414(6)
C34 H34 0.9300
C43 C42 1.374(8)
C43 C44 1.383(8)
C43 H43 0.9300
C58 H58A 0.9600
C58 H58B 0.9600
C58 H58C 0.9600
C30 C31 1.402(6)
C42 H42 0.9300
C25 C24 1.389(6)
C25 H25 0.9300
C6 C5 1.410(6)
C24 C23 1.392(7)
C24 H24 0.9300
C22 C23 1.377(8)
C22 C21 1.396(7)
C22 H22 0.9300
C10 C9 1.390(7)
C10 C5 1.392(6)
C10 H10 0.9300
C51 C56 1.399(6)
C21 H21 0.9300
C2 C3 1.348(7)
C2 H2 0.9300
C56 C55 1.393(6)
C9 H9 0.9300
C53 C54 1.392(8)
C53 H53 0.9300
C31 C32 1.393(7)
C31 H31 0.9300
C55 C54 1.380(7)
C55 H55 0.9300
C44 H44 0.9300
C23 H23 0.9300
C3 H3 0.9300
C32 H32 0.9300
C54 H54 0.9300
C93 C92 1.540(3)
C93 H93A 0.9600
C93 H93B 0.9600
C93 H93C 0.9600
C90 O1 1.399(3)
C90 C91 1.540(3)
C90 H90A 0.9700
C90 H90B 0.9700
O1 C92 1.408(3)
C92 H92A 0.9700
C92 H92B 0.9700
C91 H91A 0.9600
C91 H91B 0.9600
C91 H91C 0.9600
